data_7711679
loop_
_publ_author_name
'Sundaramoorthy, Santhoshkumar'
'Chernatynskiy, Aleksandr V.'
'Gerasimchuk, Nikolay'
'Choudhury, Amitava'

_publ_section_title
;
 Lithium Selenometallates of Triel Elements, Li5MSe4 (M = Al and Ga),
 Aliovalent Doping and Their Ionic Conductivity
;
_journal_name_full 'Dalton Transactions'
_journal_paper_doi 10.1039/D2DT02843C
_journal_year 2022
_chemical_formula_sum 'Al Li5 Se4'
_chemical_formula_weight 377.52
_space_group_crystal_system monoclinic
_space_group_IT_number 11
_space_group_name_Hall '-P 2yb'
_space_group_name_H-M_alt 'P 1 21/m 1'
_audit_creation_method SHELXL-2018/3
_audit_update_record
;
2022-08-30 deposited with the CCDC.	2022-11-01 downloaded from the CCDC.
;
_cell_angle_alpha 90
_cell_angle_beta 90.149(6)
_cell_angle_gamma 90
_cell_formula_units_Z 2
_cell_length_a 6.545(3)
_cell_length_b 8.233(4)
_cell_length_c 7.184(3)
_cell_measurement_reflns_used 809
_cell_measurement_temperature 296(2)
_cell_measurement_theta_max 27.99
_cell_measurement_theta_min 2.84
_cell_volume 387.1(3)
_computing_cell_refinement 'Bruker SAINT'
_computing_data_collection 'Bruker APEX2'
_computing_data_reduction 'Bruker SAINT'
_computing_molecular_graphics 'Bruker SHELXTL'
_computing_publication_material 'Bruker SHELXTL'
_computing_structure_refinement 'SHELXL-2018/3 (Sheldrick, 2018)'
_computing_structure_solution 'SHELXS-97 (Sheldrick, 2008)'
_diffrn_ambient_temperature 296(2)
_diffrn_measured_fraction_theta_full 1.000
_diffrn_measured_fraction_theta_max 1.000
_diffrn_measurement_device_type 'Bruker APEX-II CCD'
_diffrn_measurement_method '\f and \w scans'
_diffrn_radiation_type MoK\a
_diffrn_radiation_wavelength 0.71073
_diffrn_reflns_av_R_equivalents 0.0492
_diffrn_reflns_av_unetI/netI 0.0476
_diffrn_reflns_Laue_measured_fraction_full 1.000
_diffrn_reflns_Laue_measured_fraction_max 1.000
_diffrn_reflns_limit_h_max 7
_diffrn_reflns_limit_h_min -7
_diffrn_reflns_limit_k_max 9
_diffrn_reflns_limit_k_min -9
_diffrn_reflns_limit_l_max 8
_diffrn_reflns_limit_l_min -8
_diffrn_reflns_number 2866
_diffrn_reflns_point_group_measured_fraction_full 1.000
_diffrn_reflns_point_group_measured_fraction_max 1.000
_diffrn_reflns_theta_full 24.988
_diffrn_reflns_theta_max 24.988
_diffrn_reflns_theta_min 2.835
_diffrn_source 'sealed tube'
_exptl_absorpt_coefficient_mu 18.949
_exptl_absorpt_correction_T_max 0.7457
_exptl_absorpt_correction_T_min 0.4366
_exptl_absorpt_correction_type multi-scan
_exptl_absorpt_process_details '(SADABS; Bruker, 2008)'
_exptl_crystal_colour red
_exptl_crystal_density_diffrn 3.239
_exptl_crystal_density_meas ?
_exptl_crystal_density_method none
_exptl_crystal_description needle
_exptl_crystal_F_000 328
_exptl_crystal_size_max 0.180
_exptl_crystal_size_mid 0.080
_exptl_crystal_size_min 0.050
_refine_diff_density_max 2.350
_refine_diff_density_min -1.849
_refine_diff_density_rms 0.292
_refine_ls_extinction_method none
_refine_ls_goodness_of_fit_ref 1.138
_refine_ls_hydrogen_treatment undef
_refine_ls_matrix_type full
_refine_ls_number_parameters 55
_refine_ls_number_reflns 736
_refine_ls_number_restraints 0
_refine_ls_restrained_S_all 1.138
_refine_ls_R_factor_all 0.0517
_refine_ls_R_factor_gt 0.0474
_refine_ls_shift/su_max 0.000
_refine_ls_shift/su_mean 0.000
_refine_ls_structure_factor_coef Fsqd
_refine_ls_weighting_details 'w=1/[\s^2^(Fo^2^)+(0.0653P)^2^+1.1947P] where P=(Fo^2^+2Fc^2^)/3'
_refine_ls_weighting_scheme calc
_refine_ls_wR_factor_gt 0.1230
_refine_ls_wR_factor_ref 0.1256
_reflns_Friedel_coverage 0.000
_reflns_number_gt 656
_reflns_number_total 736
_reflns_threshold_expression 'I > 2\s(I)'
_cod_data_source_file d2dt02843c2.cif
_cod_data_source_block s1
_cod_depositor_comments
;
The following automatic conversions were performed:

data item '_exptl_crystal_density_meas' value 'none' was changed to
'?' -- the value is perceived as not measured.

Automatic conversion script
Id: cif_fix_values 7556 2019-12-06 15:28:31Z antanas 
;
_cod_original_sg_symbol_H-M 'P 21/m'
_cod_database_code 7711679
_shelx_shelxl_version_number 2018/3
_shelx_space_group_comment
;
The symmetry employed for this shelxl refinement is uniquely defined
by the following loop, which should always be used as a source of
symmetry information in preference to the above space-group names.
They are only intended as comments.
;
_shelx_estimated_absorpt_t_min 0.132
_shelx_estimated_absorpt_t_max 0.451

loop_
_space_group_symop_operation_xyz
'x, y, z'
'-x, y+1/2, -z'
'-x, -y, -z'
'x, -y-1/2, z'

loop_
_atom_site_label
_atom_site_type_symbol
_atom_site_fract_x
_atom_site_fract_y
_atom_site_fract_z
_atom_site_U_iso_or_equiv
_atom_site_adp_type
_atom_site_occupancy
_atom_site_site_symmetry_order
_atom_site_calc_flag
_atom_site_refinement_flags_posn
_atom_site_refinement_flags_adp
_atom_site_refinement_flags_occupancy
_atom_site_disorder_assembly
_atom_site_disorder_group
Al1 Al 0.1328(5) 0.250000 0.6721(5) 0.0179(8) Uani 1 2 d S T P . .
Se1 Se 0.25720(16) 0.250000 0.36010(16) 0.0165(4) Uani 1 2 d S T P . .
Se2 Se -0.23401(16) 0.250000 0.67552(15) 0.0152(4) Uani 1 2 d S T P . .
Se3 Se 0.25928(11) 0.48636(9) 0.82908(11) 0.0155(3) Uani 1 1 d . . . . .
Li1 Li 0.138(2) 0.4869(14) 0.164(2) 0.016(3) Uani 1 1 d . . . . .
Li2 Li 0.515(4) 0.250000 0.977(3) 0.045(6) Uani 1 2 d S T P . .
Li3 Li -0.150(3) 0.250000 0.328(3) 0.020(4) Uani 1 2 d S T P . .
Li4 Li 0.500000 0.500000 0.500000 0.037(6) Uani 1 2 d S . P . .

loop_
_atom_site_aniso_label
_atom_site_aniso_U_11
_atom_site_aniso_U_22
_atom_site_aniso_U_33
_atom_site_aniso_U_23
_atom_site_aniso_U_13
_atom_site_aniso_U_12
Al1 0.0102(17) 0.0178(17) 0.0256(19) 0.000 -0.0014(14) 0.000
Se1 0.0124(7) 0.0166(6) 0.0204(6) 0.000 0.0018(4) 0.000
Se2 0.0078(6) 0.0180(6) 0.0199(6) 0.000 -0.0003(4) 0.000
Se3 0.0109(5) 0.0172(5) 0.0184(5) -0.0006(3) -0.0022(3) -0.0020(3)
Li1 0.011(7) 0.014(6) 0.023(7) 0.000(5) 0.000(6) -0.004(5)
Li2 0.040(16) 0.045(16) 0.048(15) 0.000 -0.015(12) 0.000
Li3 0.029(11) 0.010(9) 0.020(10) 0.000 -0.004(8) 0.000
Li4 0.030(14) 0.044(15) 0.037(14) 0.006(9) 0.009(11) -0.024(10)

loop_
_atom_type_symbol
_atom_type_description
_atom_type_scat_dispersion_real
_atom_type_scat_dispersion_imag
_atom_type_scat_source
Li Li -0.0003 0.0001 'International Tables Vol C Tables 4.2.6.8 and 6.1.1.4'
Al Al 0.0645 0.0514 'International Tables Vol C Tables 4.2.6.8 and 6.1.1.4'
Se Se -0.0929 2.2259 'International Tables Vol C Tables 4.2.6.8 and 6.1.1.4'

loop_
_geom_angle_atom_site_label_1
_geom_angle_atom_site_label_2
_geom_angle_atom_site_label_3
_geom_angle
_geom_angle_site_symmetry_1
_geom_angle_site_symmetry_3
_geom_angle_publ_flag
Se1 Al1 Se3 108.90(10) . . ?
Se1 Al1 Se3 108.90(10) . 4_565 ?
Se3 Al1 Se3 108.63(14) . 4_565 ?
Se1 Al1 Se2 110.69(14) . . ?
Se3 Al1 Se2 109.84(9) . . ?
Se3 Al1 Se2 109.84(9) 4_565 . ?
Se1 Al1 Li1 124.4(3) . 2_546 ?
Se3 Al1 Li1 126.7(3) . 2_546 ?
Se3 Al1 Li1 55.9(3) 4_565 2_546 ?
Se2 Al1 Li1 54.0(3) . 2_546 ?
Se1 Al1 Li1 124.4(3) . 3_566 ?
Se3 Al1 Li1 55.9(3) . 3_566 ?
Se3 Al1 Li1 126.7(3) 4_565 3_566 ?
Se2 Al1 Li1 54.0(3) . 3_566 ?
Li1 Al1 Li1 90.9(5) 2_546 3_566 ?
Se1 Al1 Li3 56.9(4) . . ?
Se3 Al1 Li3 125.68(7) . . ?
Se3 Al1 Li3 125.68(7) 4_565 . ?
Se2 Al1 Li3 53.8(4) . . ?
Li1 Al1 Li3 87.8(4) 2_546 . ?
Li1 Al1 Li3 87.8(4) 3_566 . ?
Al1 Se1 Li1 114.7(3) . 4_565 ?
Al1 Se1 Li1 114.7(3) . . ?
Li1 Se1 Li1 100.8(6) 4_565 . ?
Al1 Se1 Li3 74.8(4) . . ?
Li1 Se1 Li3 69.3(4) 4_565 . ?
Li1 Se1 Li3 69.3(4) . . ?
Al1 Se1 Li4 81.77(6) . . ?
Li1 Se1 Li4 161.0(3) 4_565 . ?
Li1 Se1 Li4 78.9(3) . . ?
Li3 Se1 Li4 126.73(16) . . ?
Al1 Se1 Li4 81.77(6) . 2_646 ?
Li1 Se1 Li4 78.9(3) 4_565 2_646 ?
Li1 Se1 Li4 161.0(3) . 2_646 ?
Li3 Se1 Li4 126.73(16) . 2_646 ?
Li4 Se1 Li4 95.24(5) . 2_646 ?
Al1 Se2 Li1 76.0(3) . 3_566 ?
Al1 Se2 Li1 76.0(3) . 2_546 ?
Li1 Se2 Li1 117.5(6) 3_566 2_546 ?
Al1 Se2 Li3 76.8(5) . . ?
Li1 Se2 Li3 113.0(4) 3_566 . ?
Li1 Se2 Li3 113.0(4) 2_546 . ?
Al1 Se2 Li2 127.9(5) . 1_455 ?
Li1 Se2 Li2 77.7(4) 3_566 1_455 ?
Li1 Se2 Li2 77.7(4) 2_546 1_455 ?
Li3 Se2 Li2 155.3(6) . 1_455 ?
Al1 Se2 Li4 125.44(5) . 2_546 ?
Li1 Se2 Li4 158.4(3) 3_566 2_546 ?
Li1 Se2 Li4 75.3(3) 2_546 2_546 ?
Li3 Se2 Li4 73.4(3) . 2_546 ?
Li2 Se2 Li4 89.1(3) 1_455 2_546 ?
Al1 Se2 Li4 125.44(5) . 1_455 ?
Li1 Se2 Li4 75.3(3) 3_566 1_455 ?
Li1 Se2 Li4 158.4(3) 2_546 1_455 ?
Li3 Se2 Li4 73.4(3) . 1_455 ?
Li2 Se2 Li4 89.1(3) 1_455 1_455 ?
Li4 Se2 Li4 87.58(4) 2_546 1_455 ?
Al1 Se3 Li1 109.8(3) . 1_556 ?
Al1 Se3 Li3 112.7(4) . 3_566 ?
Li1 Se3 Li3 109.3(5) 1_556 3_566 ?
Al1 Se3 Li1 74.6(3) . 3_566 ?
Li1 Se3 Li1 70.4(5) 1_556 3_566 ?
Li3 Se3 Li1 70.0(5) 3_566 3_566 ?
Al1 Se3 Li2 79.5(3) . . ?
Li1 Se3 Li2 80.1(6) 1_556 . ?
Li3 Se3 Li2 159.2(6) 3_566 . ?
Li1 Se3 Li2 130.6(5) 3_566 . ?
Al1 Se3 Li4 80.34(9) . . ?
Li1 Se3 Li4 164.5(3) 1_556 . ?
Li3 Se3 Li4 75.7(4) 3_566 . ?
Li1 Se3 Li4 124.5(3) 3_566 . ?
Li2 Se3 Li4 90.6(5) . . ?
Al1 Se3 Li2 170.1(4) . 3_667 ?
Li1 Se3 Li2 73.2(6) 1_556 3_667 ?
Li3 Se3 Li2 74.0(5) 3_566 3_667 ?
Li1 Se3 Li2 115.0(5) 3_566 3_667 ?
Li2 Se3 Li2 91.95(8) . 3_667 ?
Li4 Se3 Li2 94.9(5) . 3_667 ?
Se1 Li1 Se3 115.5(5) . 1_554 ?
Se1 Li1 Se2 109.2(5) . 3_566 ?
Se3 Li1 Se2 110.8(5) 1_554 3_566 ?
Se1 Li1 Se3 111.1(5) . 3_566 ?
Se3 Li1 Se3 109.6(5) 1_554 3_566 ?
Se2 Li1 Se3 99.5(4) 3_566 3_566 ?
Se1 Li1 Li3 57.6(4) . . ?
Se3 Li1 Li3 125.5(6) 1_554 . ?
Se2 Li1 Li3 122.6(7) 3_566 . ?
Se3 Li1 Li3 54.1(4) 3_566 . ?
Se1 Li1 Li1 133.2(7) . 3_565 ?
Se3 Li1 Li1 56.0(5) 1_554 3_565 ?
Se2 Li1 Li1 116.7(6) 3_566 3_565 ?
Se3 Li1 Li1 53.6(4) 3_566 3_565 ?
Li3 Li1 Li1 88.8(7) . 3_565 ?
Se1 Li1 Al1 120.8(5) . 3_566 ?
Se3 Li1 Al1 123.7(5) 1_554 3_566 ?
Se2 Li1 Al1 50.0(2) 3_566 3_566 ?
Se3 Li1 Al1 49.5(3) 3_566 3_566 ?
Li3 Li1 Al1 86.7(5) . 3_566 ?
Li1 Li1 Al1 84.4(6) 3_565 3_566 ?
Se1 Li1 Li2 117.7(6) . 3_666 ?
Se3 Li1 Li2 59.5(5) 1_554 3_666 ?
Se2 Li1 Li2 53.7(4) 3_566 3_666 ?
Se3 Li1 Li2 129.6(5) 3_566 3_666 ?
Li3 Li1 Li2 173.8(9) . 3_666 ?
Li1 Li1 Li2 97.3(7) 3_565 3_666 ?
Al1 Li1 Li2 93.1(4) 3_566 3_666 ?
Se1 Li1 Li4 53.9(3) . . ?
Se3 Li1 Li4 117.2(5) 1_554 . ?
Se2 Li1 Li4 58.3(3) 3_566 . ?
Se3 Li1 Li4 132.8(5) 3_566 . ?
Li3 Li1 Li4 100.4(6) . . ?
Li1 Li1 Li4 170.8(7) 3_565 . ?
Al1 Li1 Li4 96.2(4) 3_566 . ?
Li2 Li1 Li4 73.5(5) 3_666 . ?
Se1 Li1 Li2 63.7(4) . 1_554 ?
Se3 Li1 Li2 53.0(4) 1_554 1_554 ?
Se2 Li1 Li2 119.1(6) 3_566 1_554 ?
Se3 Li1 Li2 140.9(6) 3_566 1_554 ?
Li3 Li1 Li2 104.0(5) . 1_554 ?
Li1 Li1 Li2 99.7(7) 3_565 1_554 ?
Al1 Li1 Li2 168.6(5) 3_566 1_554 ?
Li2 Li1 Li2 75.9(3) 3_666 1_554 ?
Li4 Li1 Li2 78.1(5) . 1_554 ?
Se2 Li2 Se3 93.5(6) 1_655 . ?
Se2 Li2 Se3 93.5(6) 1_655 4_565 ?
Se3 Li2 Se3 89.0(6) . 4_565 ?
Se2 Li2 Se3 94.2(6) 1_655 3_667 ?
Se3 Li2 Se3 88.05(8) . 3_667 ?
Se3 Li2 Se3 172.0(10) 4_565 3_667 ?
Se2 Li2 Se3 94.2(6) 1_655 2_647 ?
Se3 Li2 Se3 172.0(10) . 2_647 ?
Se3 Li2 Se3 88.05(8) 4_565 2_647 ?
Se3 Li2 Se3 93.9(6) 3_667 2_647 ?
Se2 Li2 Li1 48.6(4) 1_655 3_666 ?
Se3 Li2 Li1 80.7(4) . 3_666 ?
Se3 Li2 Li1 139.3(9) 4_565 3_666 ?
Se3 Li2 Li1 47.3(3) 3_667 3_666 ?
Se3 Li2 Li1 106.3(7) 2_647 3_666 ?
Se2 Li2 Li1 48.6(4) 1_655 2_646 ?
Se3 Li2 Li1 139.3(9) . 2_646 ?
Se3 Li2 Li1 80.7(4) 4_565 2_646 ?
Se3 Li2 Li1 106.3(7) 3_667 2_646 ?
Se3 Li2 Li1 47.3(3) 2_647 2_646 ?
Li1 Li2 Li1 82.1(7) 3_666 2_646 ?
Se2 Li2 Li3 101.8(8) 1_655 1_656 ?
Se3 Li2 Li3 133.1(4) . 1_656 ?
Se3 Li2 Li3 133.1(4) 4_565 1_656 ?
Se3 Li2 Li3 47.2(3) 3_667 1_656 ?
Se3 Li2 Li3 47.2(3) 2_647 1_656 ?
Li1 Li2 Li3 77.3(5) 3_666 1_656 ?
Li1 Li2 Li3 77.3(5) 2_646 1_656 ?
Se2 Li2 Li1 138.5(5) 1_655 4_566 ?
Se3 Li2 Li1 96.6(7) . 4_566 ?
Se3 Li2 Li1 46.8(4) 4_565 4_566 ?
Se3 Li2 Li1 126.2(8) 3_667 4_566 ?
Se3 Li2 Li1 76.0(4) 2_647 4_566 ?
Li1 Li2 Li1 172.7(7) 3_666 4_566 ?
Li1 Li2 Li1 104.1(3) 2_646 4_566 ?
Li3 Li2 Li1 100.2(7) 1_656 4_566 ?
Se2 Li2 Li1 138.5(5) 1_655 1_556 ?
Se3 Li2 Li1 46.8(4) . 1_556 ?
Se3 Li2 Li1 96.6(7) 4_565 1_556 ?
Se3 Li2 Li1 76.0(4) 3_667 1_556 ?
Se3 Li2 Li1 126.2(8) 2_647 1_556 ?
Li1 Li2 Li1 104.1(3) 3_666 1_556 ?
Li1 Li2 Li1 172.7(7) 2_646 1_556 ?
Li3 Li2 Li1 100.2(7) 1_656 1_556 ?
Li1 Li2 Li1 69.5(6) 4_566 1_556 ?
Se3 Li3 Se3 116.7(7) 2_546 3_566 ?
Se3 Li3 Se2 111.9(5) 2_546 . ?
Se3 Li3 Se2 111.9(5) 3_566 . ?
Se3 Li3 Se1 108.4(5) 2_546 . ?
Se3 Li3 Se1 108.4(5) 3_566 . ?
Se2 Li3 Se1 97.7(6) . . ?
Se3 Li3 Li1 55.9(3) 2_546 4_565 ?
Se3 Li3 Li1 124.1(8) 3_566 4_565 ?
Se2 Li3 Li1 122.0(6) . 4_565 ?
Se1 Li3 Li1 53.1(5) . 4_565 ?
Se3 Li3 Li1 124.1(8) 2_546 . ?
Se3 Li3 Li1 55.9(3) 3_566 . ?
Se2 Li3 Li1 122.0(6) . . ?
Se1 Li3 Li1 53.1(5) . . ?
Li1 Li3 Li1 82.4(8) 4_565 . ?
Se3 Li3 Al1 121.5(4) 2_546 . ?
Se3 Li3 Al1 121.5(4) 3_566 . ?
Se2 Li3 Al1 49.4(3) . . ?
Se1 Li3 Al1 48.4(3) . . ?
Li1 Li3 Al1 86.5(6) 4_565 . ?
Li1 Li3 Al1 86.5(6) . . ?
Se3 Li3 Li4 56.2(3) 2_546 2_546 ?
Se3 Li3 Li4 119.9(7) 3_566 2_546 ?
Se2 Li3 Li4 59.1(3) . 2_546 ?
Se1 Li3 Li4 131.1(4) . 2_546 ?
Li1 Li3 Li4 100.4(3) 4_565 2_546 ?
Li1 Li3 Li4 175.8(8) . 2_546 ?
Al1 Li3 Li4 96.7(5) . 2_546 ?
Se3 Li3 Li4 119.9(7) 2_546 1_455 ?
Se3 Li3 Li4 56.2(3) 3_566 1_455 ?
Se2 Li3 Li4 59.1(3) . 1_455 ?
Se1 Li3 Li4 131.1(4) . 1_455 ?
Li1 Li3 Li4 175.8(8) 4_565 1_455 ?
Li1 Li3 Li4 100.4(3) . 1_455 ?
Al1 Li3 Li4 96.7(5) . 1_455 ?
Li4 Li3 Li4 76.6(4) 2_546 1_455 ?
Se3 Li3 Li2 58.8(4) 2_546 1_454 ?
Se3 Li3 Li2 58.8(4) 3_566 1_454 ?
Se2 Li3 Li2 126.5(8) . 1_454 ?
Se1 Li3 Li2 135.8(8) . 1_454 ?
Li1 Li3 Li2 96.6(7) 4_565 1_454 ?
Li1 Li3 Li2 96.6(7) . 1_454 ?
Al1 Li3 Li2 175.9(9) . 1_454 ?
Li4 Li3 Li2 80.1(5) 2_546 1_454 ?
Li4 Li3 Li2 80.1(5) 1_455 1_454 ?
Se1 Li4 Se1 180.00(3) . 3_666 ?
Se1 Li4 Se3 87.37(4) . . ?
Se1 Li4 Se3 92.63(4) 3_666 . ?
Se1 Li4 Se3 92.63(4) . 3_666 ?
Se1 Li4 Se3 87.37(4) 3_666 3_666 ?
Se3 Li4 Se3 180.0 . 3_666 ?
Se1 Li4 Se2 91.47(4) . 3_566 ?
Se1 Li4 Se2 88.54(4) 3_666 3_566 ?
Se3 Li4 Se2 93.14(3) . 3_566 ?
Se3 Li4 Se2 86.86(3) 3_666 3_566 ?
Se1 Li4 Se2 88.53(4) . 1_655 ?
Se1 Li4 Se2 91.46(4) 3_666 1_655 ?
Se3 Li4 Se2 86.86(3) . 1_655 ?
Se3 Li4 Se2 93.14(3) 3_666 1_655 ?
Se2 Li4 Se2 180.00(4) 3_566 1_655 ?
Se1 Li4 Li3 101.4(3) . 3_566 ?
Se1 Li4 Li3 78.6(3) 3_666 3_566 ?
Se3 Li4 Li3 48.1(3) . 3_566 ?
Se3 Li4 Li3 131.9(3) 3_666 3_566 ?
Se2 Li4 Li3 47.5(3) 3_566 3_566 ?
Se2 Li4 Li3 132.5(3) 1_655 3_566 ?
Se1 Li4 Li3 78.6(3) . 1_655 ?
Se1 Li4 Li3 101.4(3) 3_666 1_655 ?
Se3 Li4 Li3 131.9(3) . 1_655 ?
Se3 Li4 Li3 48.1(3) 3_666 1_655 ?
Se2 Li4 Li3 132.5(3) 3_566 1_655 ?
Se2 Li4 Li3 47.5(3) 1_655 1_655 ?
Li3 Li4 Li3 180.0 3_566 1_655 ?
Se1 Li4 Li1 47.2(2) . . ?
Se1 Li4 Li1 132.8(2) 3_666 . ?
Se3 Li4 Li1 101.8(2) . . ?
Se3 Li4 Li1 78.2(2) 3_666 . ?
Se2 Li4 Li1 46.4(2) 3_566 . ?
Se2 Li4 Li1 133.6(2) 1_655 . ?
Li3 Li4 Li1 78.6(4) 3_566 . ?
Li3 Li4 Li1 101.4(4) 1_655 . ?
Se1 Li4 Li1 132.8(2) . 3_666 ?
Se1 Li4 Li1 47.2(2) 3_666 3_666 ?
Se3 Li4 Li1 78.2(2) . 3_666 ?
Se3 Li4 Li1 101.8(2) 3_666 3_666 ?
Se2 Li4 Li1 133.6(2) 3_566 3_666 ?
Se2 Li4 Li1 46.4(2) 1_655 3_666 ?
Li3 Li4 Li1 101.4(4) 3_566 3_666 ?
Li3 Li4 Li1 78.6(4) 1_655 3_666 ?
Li1 Li4 Li1 180.0 . 3_666 ?

loop_
_geom_bond_atom_site_label_1
_geom_bond_atom_site_label_2
_geom_bond_distance
_geom_bond_site_symmetry_2
_geom_bond_publ_flag
Al1 Se1 2.387(4) . ?
Al1 Se3 2.396(2) . ?
Al1 Se3 2.396(2) 4_565 ?
Al1 Se2 2.401(4) . ?
Al1 Li1 3.039(14) 2_546 ?
Al1 Li1 3.039(14) 3_566 ?
Al1 Li3 3.08(2) . ?
Se1 Li1 2.530(13) 4_565 ?
Se1 Li1 2.530(13) . ?
Se1 Li3 2.67(2) . ?
Se1 Li4 2.7863(11) . ?
Se1 Li4 2.7863(11) 2_646 ?
Se2 Li1 2.534(12) 3_566 ?
Se2 Li1 2.534(12) 2_546 ?
Se2 Li3 2.555(19) . ?
Se2 Li2 2.72(3) 1_455 ?
Se2 Li4 2.9743(11) 2_546 ?
Se2 Li4 2.9743(11) 1_455 ?
Se3 Li1 2.533(14) 1_556 ?
Se3 Li3 2.550(10) 3_566 ?
Se3 Li1 2.609(14) 3_566 ?
Se3 Li2 2.776(16) . ?
Se3 Li4 2.8467(12) . ?
Se3 Li2 2.971(15) 3_667 ?
Li1 Li3 2.96(2) . ?
Li1 Li1 2.97(3) 3_565 ?
Li1 Li2 3.30(2) 3_666 ?
Li1 Li4 3.383(15) . ?
Li1 Li2 3.42(2) 1_554 ?
Li2 Li3 3.34(3) 1_656 ?
Li3 Li4 3.320(15) 2_546 ?
Li3 Li4 3.320(15) 1_455 ?
